data_7229403
loop_
_publ_author_name
'Shi, Chao'
'Nie, Rong'
'Yao, Xu'
'Fan, Siqi'
'An, Guanghui'
'Dong, Yanping'
'Li, Guangming'

_publ_section_title
;
 Asymmetry-unit-dominated double slow-relaxation modes of
 2,6-dimethyl-3,5-heptanedione dysprosium SMMs
;
_journal_issue 78
_journal_name_full 'RSC Adv.'
_journal_page_first 49701
_journal_paper_doi 10.1039/C7RA09711E
_journal_volume 7
_journal_year 2017
_chemical_formula_moiety 'C37 H47 Dy N2 O6'
_chemical_formula_sum 'C37 H47 Dy N2 O6'
_chemical_formula_weight 778.27
_chemical_name_systematic
;
 ?
;
_space_group_IT_number 2
_symmetry_cell_setting triclinic
_symmetry_space_group_name_Hall '-P 1'
_symmetry_space_group_name_H-M 'P -1'
_atom_sites_solution_hydrogens geom
_atom_sites_solution_primary direct
_atom_sites_solution_secondary difmap
_audit_creation_method SHELXL-97
_audit_update_record
;
2016-11-09 deposited with the CCDC.
2017-10-12 downloaded from the CCDC.
;
_cell_angle_alpha 92.267(5)
_cell_angle_beta 94.493(5)
_cell_angle_gamma 92.591(5)
_cell_formula_units_Z 4
_cell_length_a 13.266(5)
_cell_length_b 16.803(5)
_cell_length_c 18.056(5)
_cell_measurement_temperature 293(2)
_cell_volume 4005(2)
_computing_cell_refinement 'Bruker FRAMBO'
_computing_data_collection 'Bruker FRAMBO'
_computing_data_reduction 'Bruker SHELXTL'
_computing_molecular_graphics 'Bruker SHELXTL'
_computing_publication_material 'Bruker SHELXTL'
_computing_structure_refinement 'SHELXL-97 (Sheldrick, 1997)'
_computing_structure_solution 'Bruker SHELXTL'
_diffrn_ambient_temperature 293(2)
_diffrn_measured_fraction_theta_full 0.998
_diffrn_measured_fraction_theta_max 0.998
_diffrn_measurement_device_type 'multiwire proportional'
_diffrn_measurement_method 'phi and omega scans'
_diffrn_radiation_monochromator graphite
_diffrn_radiation_source 'fine-focus sealed tube'
_diffrn_radiation_type MoK\a
_diffrn_radiation_wavelength 0.71069
_diffrn_reflns_av_R_equivalents 0.0577
_diffrn_reflns_av_sigmaI/netI 0.0890
_diffrn_reflns_limit_h_max 15
_diffrn_reflns_limit_h_min -15
_diffrn_reflns_limit_k_max 19
_diffrn_reflns_limit_k_min -19
_diffrn_reflns_limit_l_max 21
_diffrn_reflns_limit_l_min -17
_diffrn_reflns_number 29276
_diffrn_reflns_theta_full 25.00
_diffrn_reflns_theta_max 25.00
_diffrn_reflns_theta_min 3.08
_exptl_absorpt_coefficient_mu 1.907
_exptl_absorpt_correction_T_max 0.780
_exptl_absorpt_correction_T_min 0.625
_exptl_absorpt_correction_type multi-scan
_exptl_absorpt_process_details sadabs(Sheldrick,1996)
_exptl_crystal_colour black
_exptl_crystal_density_diffrn 1.291
_exptl_crystal_density_method 'not measured'
_exptl_crystal_description strip
_exptl_crystal_F_000 1588
_exptl_crystal_size_max 0.3
_exptl_crystal_size_mid 0.21
_exptl_crystal_size_min 0.13
_refine_diff_density_max 1.349
_refine_diff_density_min -0.692
_refine_diff_density_rms 0.097
_refine_ls_extinction_method none
_refine_ls_goodness_of_fit_ref 1.036
_refine_ls_hydrogen_treatment mixed
_refine_ls_matrix_type full
_refine_ls_number_parameters 829
_refine_ls_number_reflns 14115
_refine_ls_number_restraints 26
_refine_ls_restrained_S_all 1.039
_refine_ls_R_factor_all 0.1150
_refine_ls_R_factor_gt 0.0598
_refine_ls_shift/su_max 0.001
_refine_ls_shift/su_mean 0.000
_refine_ls_structure_factor_coef Fsqd
_refine_ls_weighting_details 'calc w=1/[\s^2^(Fo^2^)+(0.0516P)^2^+4.8955P] where P=(Fo^2^+2Fc^2^)/3'
_refine_ls_weighting_scheme calc
_refine_ls_wR_factor_gt 0.1211
_refine_ls_wR_factor_ref 0.1523
_reflns_number_gt 8474
_reflns_number_total 14115
_reflns_threshold_expression >2sigma(I)
_cod_data_source_file c7ra09711e2.cif
_cod_data_source_block 123_CCDC2
_cod_database_code 7229403

loop_
_symmetry_equiv_pos_as_xyz
'x, y, z'
'-x, -y, -z'

loop_
_atom_site_label
_atom_site_type_symbol
_atom_site_fract_x
_atom_site_fract_y
_atom_site_fract_z
_atom_site_U_iso_or_equiv
_atom_site_adp_type
_atom_site_occupancy
_atom_site_symmetry_multiplicity
_atom_site_calc_flag
_atom_site_refinement_flags
C1 C 0.5867(10) -0.0005(6) 0.2249(6) 0.098(3) Uani 1 1 d .
H1 H 0.5336 -0.0367 0.2090 0.117 Uiso 1 1 calc R
C2 C 0.6021(12) 0.0664(8) 0.1834(7) 0.122(4) Uani 1 1 d .
H2 H 0.5617 0.0749 0.1403 0.147 Uiso 1 1 calc R
C3 C 0.6795(14) 0.1187(7) 0.2093(9) 0.132(5) Uani 1 1 d .
H3 H 0.6911 0.1651 0.1841 0.158 Uiso 1 1 calc R
C4 C 0.7407(11) 0.1044(7) 0.2716(9) 0.121(4) Uani 1 1 d .
H4 H 0.7960 0.1384 0.2877 0.145 Uiso 1 1 calc R
C5 C 0.7169(8) 0.0378(5) 0.3092(6) 0.079(3) Uani 1 1 d .
C6 C 0.7701(7) 0.0217(6) 0.3806(7) 0.086(3) Uani 1 1 d .
C7 C 0.8412(10) 0.0755(8) 0.4180(9) 0.125(5) Uani 1 1 d .
H7 H 0.8612 0.1224 0.3963 0.150 Uiso 1 1 calc R
C8 C 0.8813(10) 0.0579(9) 0.4877(11) 0.143(6) Uani 1 1 d .
H8 H 0.9279 0.0942 0.5132 0.171 Uiso 1 1 calc R
C9 C 0.8546(9) -0.0120(8) 0.5211(8) 0.123(4) Uani 1 1 d .
H9 H 0.8808 -0.0235 0.5686 0.147 Uiso 1 1 calc R
C10 C 0.7873(8) -0.0627(7) 0.4796(6) 0.098(3) Uani 1 1 d .
H10 H 0.7691 -0.1109 0.4996 0.118 Uiso 1 1 calc R
C11 C 0.7638(8) 0.3523(6) -0.0234(5) 0.085(3) Uani 1 1 d .
H11 H 0.8051 0.3091 -0.0246 0.102 Uiso 1 1 calc R
C12 C 0.7081(9) 0.3709(7) -0.0873(6) 0.102(3) Uani 1 1 d .
H12 H 0.7127 0.3411 -0.1313 0.122 Uiso 1 1 calc R
C13 C 0.6457(9) 0.4339(8) -0.0855(6) 0.103(3) Uani 1 1 d .
H13 H 0.6056 0.4466 -0.1275 0.124 Uiso 1 1 calc R
C14 C 0.6445(7) 0.4775(6) -0.0198(6) 0.087(3) Uani 1 1 d .
H14 H 0.6036 0.5208 -0.0172 0.104 Uiso 1 1 calc R
C15 C 0.7040(6) 0.4573(5) 0.0432(5) 0.062(2) Uani 1 1 d .
C16 C 0.7105(6) 0.5056(5) 0.1126(5) 0.061(2) Uani 1 1 d .
C17 C 0.6594(8) 0.5736(6) 0.1214(6) 0.090(3) Uani 1 1 d .
H17 H 0.6157 0.5897 0.0827 0.108 Uiso 1 1 calc R
C18 C 0.6721(9) 0.6175(6) 0.1859(7) 0.095(3) Uani 1 1 d .
H18 H 0.6362 0.6633 0.1921 0.114 Uiso 1 1 calc R
C19 C 0.7381(8) 0.5941(6) 0.2422(6) 0.088(3) Uani 1 1 d .
H19 H 0.7495 0.6240 0.2868 0.106 Uiso 1 1 calc R
C20 C 0.7873(7) 0.5244(6) 0.2303(5) 0.080(3) Uani 1 1 d .
H20 H 0.8324 0.5078 0.2680 0.096 Uiso 1 1 calc R
C21 C 0.4111(18) -0.3957(18) 0.4150(13) 0.40(2) Uani 1 1 d U
H21A H 0.4436 -0.3833 0.4637 0.606 Uiso 1 1 calc R
H21B H 0.3691 -0.4437 0.4158 0.606 Uiso 1 1 calc R
H21C H 0.3701 -0.3526 0.4000 0.606 Uiso 1 1 calc R
C22 C 0.4455(15) -0.4256(14) 0.2950(10) 0.278(14) Uani 1 1 d U
H22A H 0.5024 -0.4317 0.2660 0.417 Uiso 1 1 calc R
H22B H 0.4051 -0.3840 0.2756 0.417 Uiso 1 1 calc R
H22C H 0.4054 -0.4747 0.2928 0.417 Uiso 1 1 calc R
C23 C 0.4794(13) -0.4059(9) 0.3680(9) 0.162(6) Uani 1 1 d U
C24 C 0.5645(9) -0.3415(6) 0.3749(6) 0.087(3) Uani 1 1 d .
C25 C 0.6502(11) -0.3517(6) 0.4239(6) 0.108(4) Uani 1 1 d .
H25 H 0.6505 -0.3981 0.4503 0.129 Uiso 1 1 calc R
C26 C 0.7325(11) -0.3006(7) 0.4364(6) 0.099(4) Uani 1 1 d .
C27 C 0.8271(14) -0.3277(9) 0.4829(8) 0.153(6) Uani 1 1 d U
C28 C 0.9118(13) -0.3377(13) 0.4354(10) 0.233(11) Uani 1 1 d U
H28A H 0.8913 -0.3756 0.3953 0.349 Uiso 1 1 calc R
H28B H 0.9689 -0.3565 0.4644 0.349 Uiso 1 1 calc R
H28C H 0.9301 -0.2874 0.4155 0.349 Uiso 1 1 calc R
C29 C 0.2758(11) -0.1927(12) 0.2494(10) 0.234(10) Uani 1 1 d .
H29A H 0.2777 -0.2438 0.2714 0.352 Uiso 1 1 calc R
H29B H 0.3304 -0.1869 0.2178 0.352 Uiso 1 1 calc R
H29C H 0.2125 -0.1890 0.2204 0.352 Uiso 1 1 calc R
C30 C 0.2811(12) -0.0513(13) 0.2697(11) 0.215(10) Uani 1 1 d .
H30A H 0.2159 -0.0498 0.2429 0.322 Uiso 1 1 calc R
H30B H 0.3329 -0.0494 0.2354 0.322 Uiso 1 1 calc R
H30C H 0.2911 -0.0063 0.3044 0.322 Uiso 1 1 calc R
C31 C 0.2868(10) -0.1265(12) 0.3107(10) 0.160(7) Uani 1 1 d .
C32 C 0.3910(8) -0.1299(7) 0.3535(7) 0.105(4) Uani 1 1 d .
C33 C 0.3950(8) -0.1419(8) 0.4273(8) 0.114(4) Uani 1 1 d .
H33 H 0.3340 -0.1490 0.4488 0.137 Uiso 1 1 calc R
C34 C 0.4841(10) -0.1444(7) 0.4733(6) 0.100(4) Uani 1 1 d .
C35 C 0.4769(11) -0.1504(12) 0.5571(7) 0.141(6) Uani 1 1 d .
C36 C 0.5232(13) -0.0794(9) 0.5961(7) 0.173(7) Uani 1 1 d .
H36A H 0.4863 -0.0339 0.5816 0.260 Uiso 1 1 calc R
H36B H 0.5920 -0.0722 0.5838 0.260 Uiso 1 1 calc R
H36C H 0.5219 -0.0850 0.6487 0.260 Uiso 1 1 calc R
C37 C 0.536(2) -0.2169(11) 0.5837(9) 0.247(13) Uani 1 1 d .
H37A H 0.5084 -0.2659 0.5597 0.371 Uiso 1 1 calc R
H37B H 0.5335 -0.2198 0.6365 0.371 Uiso 1 1 calc R
H37C H 0.6052 -0.2085 0.5723 0.371 Uiso 1 1 calc R
C38 C 0.4963(14) -0.2338(12) 0.0753(9) 0.228(10) Uani 1 1 d .
H38A H 0.5109 -0.2774 0.1066 0.342 Uiso 1 1 calc R
H38B H 0.4777 -0.2541 0.0254 0.342 Uiso 1 1 calc R
H38C H 0.4413 -0.2055 0.0934 0.342 Uiso 1 1 calc R
C39 C 0.577(2) -0.1155(12) 0.0333(11) 0.35(2) Uani 1 1 d .
H39A H 0.6423 -0.0877 0.0400 0.525 Uiso 1 1 calc R
H39B H 0.5265 -0.0812 0.0494 0.525 Uiso 1 1 calc R
H39C H 0.5622 -0.1308 -0.0183 0.525 Uiso 1 1 calc R
C40 C 0.5782(12) -0.1845(9) 0.0759(6) 0.134(5) Uani 1 1 d .
C41 C 0.6433(9) -0.1734(5) 0.1504(5) 0.085(3) Uani 1 1 d .
C42 C 0.7454(10) -0.1551(6) 0.1521(7) 0.100(4) Uani 1 1 d .
H42 H 0.7730 -0.1469 0.1071 0.120 Uiso 1 1 calc R
C43 C 0.8096(8) -0.1481(6) 0.2157(8) 0.091(3) Uani 1 1 d .
C44 C 0.9217(9) -0.1366(9) 0.2066(8) 0.129(5) Uani 1 1 d .
C45 C 0.9643(11) -0.0678(10) 0.2531(12) 0.256(12) Uani 1 1 d .
H45A H 0.9350 -0.0201 0.2356 0.383 Uiso 1 1 calc R
H45B H 1.0363 -0.0635 0.2504 0.383 Uiso 1 1 calc R
H45C H 0.9495 -0.0747 0.3037 0.383 Uiso 1 1 calc R
C46 C 0.9681(10) -0.2093(11) 0.2327(12) 0.220(10) Uani 1 1 d .
H46A H 0.9411 -0.2543 0.2019 0.331 Uiso 1 1 calc R
H46B H 0.9535 -0.2169 0.2833 0.331 Uiso 1 1 calc R
H46C H 1.0401 -0.2040 0.2300 0.331 Uiso 1 1 calc R
C47 C 1.0778(12) 0.1475(10) 0.3003(9) 0.180(7) Uani 1 1 d .
H47A H 1.0180 0.1142 0.3047 0.270 Uiso 1 1 calc R
H47B H 1.0713 0.1982 0.3254 0.270 Uiso 1 1 calc R
H47C H 1.1357 0.1223 0.3224 0.270 Uiso 1 1 calc R
C48 C 1.1719(13) 0.2042(18) 0.2138(14) 0.35(2) Uani 1 1 d .
H48A H 1.1772 0.2098 0.1616 0.522 Uiso 1 1 calc R
H48B H 1.2310 0.1800 0.2351 0.522 Uiso 1 1 calc R
H48C H 1.1665 0.2559 0.2376 0.522 Uiso 1 1 calc R
C49 C 1.0905(11) 0.1588(10) 0.2240(9) 0.139(5) Uani 1 1 d .
C50 C 0.9958(8) 0.1894(7) 0.1836(6) 0.091(3) Uani 1 1 d .
C51 C 0.9552(10) 0.1462(7) 0.1208(7) 0.105(4) Uani 1 1 d .
H51 H 0.9884 0.1011 0.1068 0.126 Uiso 1 1 calc R
C52 C 0.8698(9) 0.1639(6) 0.0769(6) 0.088(3) Uani 1 1 d .
C53 C 0.8317(14) 0.1124(9) 0.0082(9) 0.184(7) Uani 1 1 d DU
C54 C 0.759(2) 0.0639(17) 0.0137(12) 0.405(17) Uani 1 1 d DU
H54A H 0.7252 0.0779 0.0571 0.608 Uiso 1 1 calc R
H54B H 0.7834 0.0112 0.0178 0.608 Uiso 1 1 calc R
H54C H 0.7124 0.0653 -0.0296 0.608 Uiso 1 1 calc R
C55 C 0.8900(17) 0.1117(15) -0.0491(10) 0.330(14) Uani 1 1 d DU
H55A H 0.9365 0.1575 -0.0443 0.495 Uiso 1 1 calc R
H55B H 0.8481 0.1132 -0.0948 0.495 Uiso 1 1 calc R
H55C H 0.9272 0.0640 -0.0492 0.495 Uiso 1 1 calc R
C56 C 1.1326(18) 0.4671(12) 0.3302(9) 0.298(15) Uani 1 1 d .
H56A H 1.1626 0.4162 0.3284 0.447 Uiso 1 1 calc R
H56B H 1.0642 0.4604 0.3436 0.447 Uiso 1 1 calc R
H56C H 1.1708 0.5019 0.3666 0.447 Uiso 1 1 calc R
C57 C 1.1327(10) 0.5011(8) 0.2587(7) 0.117(4) Uani 1 1 d .
C58 C 1.0866(13) 0.5811(10) 0.2654(10) 0.204(9) Uani 1 1 d .
H58A H 1.0867 0.6064 0.2187 0.306 Uiso 1 1 calc R
H58B H 1.1255 0.6139 0.3030 0.306 Uiso 1 1 calc R
H58C H 1.0183 0.5739 0.2788 0.306 Uiso 1 1 calc R
C59 C 1.0644(8) 0.4504(6) 0.2015(6) 0.080(3) Uani 1 1 d .
C60 C 1.1076(7) 0.4292(6) 0.1359(6) 0.088(3) Uani 1 1 d .
H60 H 1.1747 0.4461 0.1323 0.106 Uiso 1 1 calc R
C61 C 1.0601(7) 0.3859(6) 0.0770(5) 0.078(3) Uani 1 1 d .
C62 C 1.1467(13) 0.2909(9) 0.0024(8) 0.188(7) Uani 1 1 d .
H62A H 1.1865 0.2783 0.0467 0.282 Uiso 1 1 calc R
H62B H 1.1860 0.2846 -0.0397 0.282 Uiso 1 1 calc R
H62C H 1.0873 0.2557 -0.0042 0.282 Uiso 1 1 calc R
C63 C 1.1165(9) 0.3735(7) 0.0090(7) 0.099(3) Uani 1 1 d .
C64 C 1.0545(11) 0.3971(9) -0.0576(7) 0.148(5) Uani 1 1 d .
H64A H 1.0370 0.4516 -0.0509 0.222 Uiso 1 1 calc R
H64B H 0.9939 0.3634 -0.0646 0.222 Uiso 1 1 calc R
H64C H 1.0925 0.3916 -0.1005 0.222 Uiso 1 1 calc R
C65 C 0.8195(17) 0.4354(9) 0.4254(7) 0.226(10) Uani 1 1 d .
H65A H 0.7881 0.4808 0.4047 0.338 Uiso 1 1 calc R
H65B H 0.8843 0.4299 0.4062 0.338 Uiso 1 1 calc R
H65C H 0.8281 0.4427 0.4786 0.338 Uiso 1 1 calc R
C66 C 0.7535(10) 0.3617(8) 0.4048(6) 0.108(4) Uani 1 1 d .
C67 C 0.8029(12) 0.2938(8) 0.4376(6) 0.152(6) Uani 1 1 d .
H67A H 0.7608 0.2462 0.4264 0.228 Uiso 1 1 calc R
H67B H 0.8131 0.3028 0.4906 0.228 Uiso 1 1 calc R
H67C H 0.8671 0.2878 0.4174 0.228 Uiso 1 1 calc R
C68 C 0.7361(9) 0.3486(6) 0.3206(5) 0.083(3) Uani 1 1 d .
C69 C 0.6402(8) 0.3436(6) 0.2887(6) 0.092(3) Uani 1 1 d .
H69 H 0.5883 0.3516 0.3196 0.110 Uiso 1 1 calc R
C70 C 0.6133(8) 0.3278(6) 0.2150(6) 0.083(3) Uani 1 1 d .
C71 C 0.4987(9) 0.3247(10) 0.1945(8) 0.141(5) Uani 1 1 d .
C72 C 0.4664(13) 0.2474(13) 0.1705(15) 0.300(15) Uani 1 1 d .
H72A H 0.4805 0.2118 0.2099 0.449 Uiso 1 1 calc R
H72B H 0.5015 0.2315 0.1282 0.449 Uiso 1 1 calc R
H72C H 0.3949 0.2455 0.1569 0.449 Uiso 1 1 calc R
C73 C 0.4763(11) 0.3762(11) 0.1347(12) 0.242(11) Uani 1 1 d .
H73A H 0.5001 0.4297 0.1495 0.362 Uiso 1 1 calc R
H73B H 0.4045 0.3748 0.1226 0.362 Uiso 1 1 calc R
H73C H 0.5093 0.3586 0.0919 0.362 Uiso 1 1 calc R
C74 C 0.8572(18) -0.2744(12) 0.5392(12) 0.302(16) Uani 1 1 d .
H74A H 0.8034 -0.2687 0.5713 0.453 Uiso 1 1 calc R
H74B H 0.8739 -0.2237 0.5193 0.453 Uiso 1 1 calc R
H74C H 0.9157 -0.2928 0.5670 0.453 Uiso 1 1 calc R
N1 N 0.7458(6) -0.0477(5) 0.4121(5) 0.076(2) Uani 1 1 d .
N2 N 0.6429(6) -0.0150(4) 0.2849(4) 0.074(2) Uani 1 1 d .
N3 N 0.7731(5) 0.4806(4) 0.1683(4) 0.0643(18) Uani 1 1 d .
N4 N 0.7603(5) 0.3946(4) 0.0400(4) 0.0692(19) Uani 1 1 d .
O1 O 0.6746(4) 0.3156(3) 0.1660(3) 0.0737(16) Uani 1 1 d .
O2 O 0.8170(5) 0.3437(4) 0.2851(3) 0.0781(17) Uani 1 1 d .
O3 O 0.8196(5) 0.2236(4) 0.0890(3) 0.0767(16) Uani 1 1 d .
O4 O 0.9585(5) 0.2498(4) 0.2098(3) 0.0863(19) Uani 1 1 d .
O5 O 0.9701(5) 0.3553(3) 0.0754(3) 0.0773(17) Uani 1 1 d .
O6 O 0.9762(4) 0.4299(4) 0.2152(3) 0.0773(17) Uani 1 1 d .
O7 O 0.7825(4) -0.1520(4) 0.2803(4) 0.0844(18) Uani 1 1 d .
O8 O 0.5947(5) -0.1835(3) 0.2079(3) 0.0771(17) Uani 1 1 d .
O9 O 0.5555(5) -0.2825(4) 0.3336(3) 0.0821(18) Uani 1 1 d .
O10 O 0.7406(5) -0.2350(4) 0.4060(4) 0.0871(19) Uani 1 1 d .
O11 O 0.5707(5) -0.1429(4) 0.4505(3) 0.0844(18) Uani 1 1 d .
O12 O 0.4672(4) -0.1221(4) 0.3158(3) 0.0819(18) Uani 1 1 d .
Dy1 Dy 0.85025(3) 0.34144(2) 0.16093(2) 0.06078(15) Uani 1 1 d .
Dy2 Dy 0.63203(3) -0.15647(2) 0.33548(2) 0.06079(15) Uani 1 1 d .

loop_
_atom_site_aniso_label
_atom_site_aniso_U_11
_atom_site_aniso_U_22
_atom_site_aniso_U_33
_atom_site_aniso_U_23
_atom_site_aniso_U_13
_atom_site_aniso_U_12
C1 0.147(10) 0.063(6) 0.089(8) 0.025(6) 0.029(7) 0.024(7)
C2 0.188(15) 0.088(9) 0.098(9) 0.030(7) 0.021(9) 0.041(9)
C3 0.198(17) 0.066(8) 0.141(13) 0.028(9) 0.067(12) 0.001(9)
C4 0.137(12) 0.073(8) 0.161(13) 0.030(9) 0.054(10) -0.007(7)
C5 0.086(7) 0.053(6) 0.100(8) -0.005(6) 0.035(6) -0.003(5)
C6 0.068(6) 0.067(7) 0.122(9) -0.018(7) 0.027(6) -0.009(5)
C7 0.098(10) 0.089(9) 0.186(15) -0.012(10) 0.013(9) -0.011(8)
C8 0.084(9) 0.104(11) 0.230(19) -0.051(13) -0.008(11) -0.012(8)
C9 0.093(9) 0.111(10) 0.154(12) -0.035(9) -0.016(8) -0.010(8)
C10 0.095(8) 0.094(8) 0.102(8) -0.016(7) -0.006(7) 0.008(7)
C11 0.103(8) 0.076(7) 0.077(7) -0.003(6) 0.011(6) 0.006(6)
C12 0.122(10) 0.099(9) 0.079(8) -0.002(6) -0.014(7) -0.012(8)
C13 0.102(9) 0.112(9) 0.091(8) 0.016(7) -0.024(7) -0.012(8)
C14 0.090(7) 0.080(7) 0.090(7) 0.022(6) -0.008(6) 0.011(6)
C15 0.060(5) 0.052(5) 0.075(6) 0.021(5) 0.009(4) -0.005(4)
C16 0.066(6) 0.049(5) 0.069(6) 0.011(4) 0.012(5) -0.004(4)
C17 0.115(9) 0.071(7) 0.088(7) 0.013(6) 0.021(6) 0.018(6)
C18 0.112(9) 0.054(6) 0.122(9) -0.001(6) 0.014(7) 0.017(6)
C19 0.114(9) 0.075(7) 0.074(7) -0.024(5) 0.018(6) 0.001(6)
C20 0.094(7) 0.077(7) 0.068(6) -0.002(5) 0.014(5) -0.003(6)
C21 0.33(3) 0.55(5) 0.31(3) -0.19(3) 0.20(2) -0.34(3)
C22 0.24(2) 0.38(3) 0.182(13) -0.086(19) 0.021(15) -0.20(2)
C23 0.175(15) 0.153(13) 0.148(11) 0.004(10) 0.022(9) -0.099(11)
C24 0.112(9) 0.082(7) 0.066(7) 0.001(6) 0.021(6) -0.012(7)
C25 0.174(13) 0.067(7) 0.085(8) 0.023(6) 0.026(8) -0.001(8)
C26 0.158(12) 0.067(7) 0.067(7) -0.003(6) -0.010(7) 0.008(8)
C27 0.202(15) 0.144(12) 0.105(10) -0.017(9) -0.065(9) 0.051(12)
C28 0.161(16) 0.32(3) 0.21(2) -0.024(19) -0.058(10) 0.100(18)
C29 0.117(13) 0.30(3) 0.26(2) -0.11(2) -0.041(13) -0.041(14)
C30 0.112(13) 0.27(2) 0.25(2) -0.042(19) -0.072(13) 0.070(15)
C31 0.068(9) 0.197(17) 0.201(17) -0.069(14) -0.030(9) 0.017(10)
C32 0.062(7) 0.130(10) 0.121(10) -0.028(8) 0.023(7) -0.010(6)
C33 0.059(7) 0.169(12) 0.116(10) -0.022(9) 0.035(7) -0.022(7)
C34 0.103(9) 0.112(9) 0.085(8) -0.023(6) 0.044(7) -0.032(7)
C35 0.145(12) 0.206(17) 0.071(9) -0.015(10) 0.031(8) -0.024(12)
C36 0.26(2) 0.165(14) 0.095(10) -0.035(10) 0.041(11) 0.000(14)
C37 0.49(4) 0.157(16) 0.105(12) 0.031(11) 0.122(18) -0.02(2)
C38 0.22(2) 0.28(2) 0.160(15) 0.069(15) -0.092(14) -0.100(18)
C39 0.55(5) 0.23(2) 0.22(2) 0.130(18) -0.24(3) -0.18(3)
C40 0.169(14) 0.150(12) 0.076(8) 0.025(8) -0.009(8) -0.047(11)
C41 0.119(9) 0.063(6) 0.073(7) 0.013(5) 0.014(6) -0.006(6)
C42 0.103(9) 0.106(9) 0.095(9) 0.002(7) 0.045(7) -0.016(7)
C43 0.071(7) 0.091(8) 0.118(9) 0.009(7) 0.045(7) 0.007(6)
C44 0.083(9) 0.121(11) 0.190(13) -0.015(10) 0.068(9) -0.001(8)
C45 0.109(12) 0.180(16) 0.48(3) -0.12(2) 0.124(17) -0.064(12)
C46 0.078(10) 0.175(17) 0.41(3) -0.011(18) 0.043(14) 0.010(11)
C47 0.175(16) 0.196(17) 0.163(15) 0.041(13) -0.053(12) 0.022(13)
C48 0.091(13) 0.58(5) 0.39(3) 0.34(3) -0.038(16) 0.01(2)
C49 0.094(10) 0.197(15) 0.131(11) 0.068(11) -0.004(9) 0.027(10)
C50 0.087(8) 0.099(8) 0.089(8) 0.017(7) 0.007(6) 0.008(7)
C51 0.125(10) 0.084(8) 0.107(9) -0.007(7) 0.011(8) 0.033(7)
C52 0.106(9) 0.068(7) 0.093(8) 0.004(6) 0.034(7) 0.004(6)
C53 0.253(19) 0.131(12) 0.161(13) -0.100(11) 0.069(12) -0.066(11)
C54 0.50(4) 0.47(3) 0.21(2) -0.16(2) 0.110(19) -0.35(3)
C55 0.33(3) 0.47(3) 0.170(17) -0.19(2) 0.093(14) -0.16(2)
C56 0.43(4) 0.28(2) 0.141(15) 0.041(15) -0.143(19) -0.20(2)
C57 0.132(10) 0.118(10) 0.093(8) -0.015(8) -0.022(7) -0.031(8)
C58 0.198(17) 0.146(14) 0.25(2) -0.097(14) -0.048(14) -0.021(13)
C59 0.080(7) 0.074(6) 0.085(7) 0.010(5) 0.003(6) -0.006(5)
C60 0.061(6) 0.098(8) 0.104(8) 0.010(6) 0.003(6) -0.019(5)
C61 0.072(7) 0.078(6) 0.087(7) 0.010(5) 0.024(5) -0.011(5)
C62 0.251(19) 0.177(15) 0.161(13) 0.024(11) 0.116(13) 0.091(14)
C63 0.099(8) 0.100(8) 0.106(9) 0.011(7) 0.048(7) 0.009(7)
C64 0.172(14) 0.185(14) 0.098(9) 0.039(9) 0.054(9) 0.033(11)
C65 0.44(3) 0.129(13) 0.093(10) -0.012(9) -0.029(14) -0.012(17)
C66 0.140(11) 0.110(9) 0.072(7) 0.014(7) -0.004(7) 0.014(8)
C67 0.223(17) 0.157(13) 0.076(8) 0.027(8) -0.004(9) 0.009(12)
C68 0.107(9) 0.084(7) 0.063(6) 0.017(5) 0.028(6) 0.017(6)
C69 0.078(8) 0.113(9) 0.089(8) 0.017(6) 0.031(6) 0.010(6)
C70 0.083(8) 0.075(7) 0.092(8) 0.029(6) 0.012(6) -0.011(5)
C71 0.088(9) 0.151(13) 0.177(13) 0.081(11) -0.038(8) -0.047(9)
C72 0.126(15) 0.22(2) 0.53(4) 0.05(2) -0.13(2) -0.023(15)
C73 0.092(11) 0.25(2) 0.38(3) 0.19(2) -0.062(14) -0.028(12)
C74 0.39(3) 0.25(2) 0.25(2) -0.072(19) -0.19(2) 0.17(2)
N1 0.070(5) 0.073(5) 0.087(6) 0.001(5) 0.018(4) -0.006(4)
N2 0.088(6) 0.063(5) 0.076(5) 0.021(4) 0.020(4) 0.005(4)
N3 0.076(5) 0.059(4) 0.058(4) 0.001(4) 0.010(4) -0.007(4)
N4 0.076(5) 0.066(5) 0.065(5) 0.001(4) 0.004(4) -0.008(4)
O1 0.067(4) 0.073(4) 0.081(4) 0.014(3) 0.007(3) -0.005(3)
O2 0.085(4) 0.093(4) 0.058(4) 0.006(3) 0.012(3) 0.005(4)
O3 0.089(4) 0.065(4) 0.077(4) 0.003(3) 0.007(3) 0.005(3)
O4 0.098(5) 0.085(5) 0.077(4) 0.004(4) -0.002(4) 0.023(4)
O5 0.085(5) 0.076(4) 0.073(4) -0.001(3) 0.025(3) -0.007(3)
O6 0.063(4) 0.088(4) 0.079(4) -0.005(3) 0.008(3) -0.015(3)
O7 0.060(4) 0.097(5) 0.100(5) 0.006(4) 0.029(3) 0.000(3)
O8 0.096(5) 0.073(4) 0.063(4) 0.008(3) 0.016(3) -0.013(3)
O9 0.088(5) 0.080(4) 0.075(4) 0.006(4) -0.001(3) -0.019(4)
O10 0.090(5) 0.070(4) 0.098(5) 0.004(4) -0.013(4) 0.005(4)
O11 0.079(4) 0.102(5) 0.073(4) -0.002(3) 0.028(3) -0.013(4)
O12 0.061(4) 0.100(5) 0.084(4) -0.005(4) 0.013(3) -0.005(3)
Dy1 0.0621(3) 0.0581(3) 0.0620(3) 0.0044(2) 0.00618(19) -0.0025(2)
Dy2 0.0570(3) 0.0609(3) 0.0650(3) 0.0034(2) 0.01228(19) -0.0042(2)

loop_
_atom_type_symbol
_atom_type_description
_atom_type_scat_dispersion_real
_atom_type_scat_dispersion_imag
_atom_type_scat_source
C C 0.0033 0.0016 'International Tables Vol C Tables 4.2.6.8 and 6.1.1.4'
H H 0.0000 0.0000 'International Tables Vol C Tables 4.2.6.8 and 6.1.1.4'
N N 0.0061 0.0033 'International Tables Vol C Tables 4.2.6.8 and 6.1.1.4'
O O 0.0106 0.0060 'International Tables Vol C Tables 4.2.6.8 and 6.1.1.4'
Dy Dy -0.1892 4.4098 'International Tables Vol C Tables 4.2.6.8 and 6.1.1.4'

loop_
_geom_angle_atom_site_label_1
_geom_angle_atom_site_label_2
_geom_angle_atom_site_label_3
_geom_angle
N2 C1 C2 123.4(12)
C3 C2 C1 116.5(13)
C2 C3 C4 121.3(13)
C5 C4 C3 117.1(14)
N2 C5 C4 123.0(12)
N2 C5 C6 115.5(9)
C4 C5 C6 121.5(12)
N1 C6 C7 119.5(12)
N1 C6 C5 117.7(9)
C7 C6 C5 122.8(12)
C8 C7 C6 118.6(14)
C7 C8 C9 122.2(14)
C10 C9 C8 115.3(14)
N1 C10 C9 124.4(12)
N4 C11 C12 121.7(10)
C11 C12 C13 119.4(10)
C14 C13 C12 117.9(10)
C13 C14 C15 120.6(10)
N4 C15 C14 119.7(8)
N4 C15 C16 117.9(8)
C14 C15 C16 122.3(9)
N3 C16 C17 120.8(8)
N3 C16 C15 116.0(7)
C17 C16 C15 123.2(9)
C18 C17 C16 120.4(10)
C17 C18 C19 119.5(9)
C18 C19 C20 117.6(9)
N3 C20 C19 123.0(9)
C21 C23 C22 117(2)
C21 C23 C24 113.8(15)
C22 C23 C24 112.8(14)
O9 C24 C25 123.4(10)
O9 C24 C23 117.6(11)
C25 C24 C23 118.9(12)
C26 C25 C24 126.5(10)
O10 C26 C25 123.3(11)
O10 C26 C27 117.1(12)
C25 C26 C27 119.2(12)
C74 C27 C28 108.8(19)
C74 C27 C26 111.4(13)
C28 C27 C26 110.4(13)
C30 C31 C29 104.2(17)
C30 C31 C32 110.0(14)
C29 C31 C32 109.0(12)
O12 C32 C33 125.1(10)
O12 C32 C31 116.4(13)
C33 C32 C31 118.4(12)
C32 C33 C34 124.6(10)
O11 C34 C33 124.2(10)
O11 C34 C35 117.1(11)
C33 C34 C35 118.8(11)
C36 C35 C37 105.8(14)
C36 C35 C34 110.1(13)
C37 C35 C34 109.3(13)
C38 C40 C39 120.9(17)
C38 C40 C41 116.2(12)
C39 C40 C41 113.8(12)
O8 C41 C42 124.6(10)
O8 C41 C40 114.6(10)
C42 C41 C40 120.8(11)
C41 C42 C43 124.5(10)
O7 C43 C42 124.9(10)
O7 C43 C44 117.7(12)
C42 C43 C44 117.4(11)
C46 C44 C45 109.3(16)
C46 C44 C43 106.2(11)
C45 C44 C43 109.9(10)
C48 C49 C47 112.7(17)
C48 C49 C50 111.7(14)
C47 C49 C50 111.9(13)
O4 C50 C51 124.2(11)
O4 C50 C49 118.6(11)
C51 C50 C49 117.2(12)
C50 C51 C52 125.9(10)
O3 C52 C51 123.2(10)
O3 C52 C53 115.1(12)
C51 C52 C53 121.7(12)
C54 C53 C55 123.7(15)
C54 C53 C52 117.9(16)
C55 C53 C52 117.1(14)
C56 C57 C58 106.9(15)
C56 C57 C59 110.2(11)
C58 C57 C59 106.8(11)
O6 C59 C60 124.3(9)
O6 C59 C57 120.1(9)
C60 C59 C57 115.6(10)
C61 C60 C59 125.7(9)
O5 C61 C60 124.3(9)
O5 C61 C63 117.5(9)
C60 C61 C63 118.2(9)
C62 C63 C64 112.4(12)
C62 C63 C61 110.4(10)
C64 C63 C61 109.9(10)
C67 C66 C65 108.2(12)
C67 C66 C68 110.5(10)
C65 C66 C68 111.3(10)
O2 C68 C69 125.2(9)
O2 C68 C66 115.7(10)
C69 C68 C66 119.1(10)
C68 C69 C70 125.3(9)
O1 C70 C69 125.0(10)
O1 C70 C71 120.9(11)
C69 C70 C71 114.1(11)
C72 C71 C73 108.1(16)
C72 C71 C70 109.3(14)
C73 C71 C70 109.7(11)
C10 N1 C6 119.9(9)
C10 N1 Dy2 120.3(7)
C6 N1 Dy2 119.6(7)
C1 N2 C5 118.5(9)
C1 N2 Dy2 118.6(7)
C5 N2 Dy2 121.6(7)
C20 N3 C16 118.8(8)
C20 N3 Dy1 119.4(6)
C16 N3 Dy1 121.5(5)
C15 N4 C11 120.6(8)
C15 N4 Dy1 120.7(5)
C11 N4 Dy1 118.3(6)
C70 O1 Dy1 134.0(6)
C68 O2 Dy1 134.8(6)
C52 O3 Dy1 134.4(7)
C50 O4 Dy1 133.8(7)
C61 O5 Dy1 135.3(6)
C59 O6 Dy1 135.4(6)
C43 O7 Dy2 136.7(7)
C41 O8 Dy2 134.2(6)
C24 O9 Dy2 134.3(6)
C26 O10 Dy2 135.7(8)
C34 O11 Dy2 134.3(7)
C32 O12 Dy2 132.9(8)
O4 Dy1 O5 83.3(2)
O4 Dy1 O6 81.6(2)
O5 Dy1 O6 73.4(2)
O4 Dy1 O2 77.4(2)
O5 Dy1 O2 147.2(2)
O6 Dy1 O2 77.6(2)
O4 Dy1 O3 72.8(2)
O5 Dy1 O3 78.8(2)
O6 Dy1 O3 144.1(2)
O2 Dy1 O3 119.3(2)
O4 Dy1 O1 118.1(2)
O5 Dy1 O1 140.5(2)
O6 Dy1 O1 138.3(2)
O2 Dy1 O1 72.3(2)
O3 Dy1 O1 77.2(2)
O4 Dy1 N3 150.1(2)
O5 Dy1 N3 103.9(2)
O6 Dy1 N3 73.1(2)
O2 Dy1 N3 81.8(2)
O3 Dy1 N3 136.8(2)
O1 Dy1 N3 74.5(2)
O4 Dy1 N4 145.9(2)
O5 Dy1 N4 72.3(2)
O6 Dy1 N4 112.5(2)
O2 Dy1 N4 134.6(2)
O3 Dy1 N4 79.2(2)
O1 Dy1 N4 72.7(2)
N3 Dy1 N4 61.6(2)
O12 Dy2 O11 73.4(2)
O12 Dy2 O7 141.2(2)
O11 Dy2 O7 140.6(2)
O12 Dy2 O9 81.7(2)
O11 Dy2 O9 84.1(2)
O7 Dy2 O9 113.5(2)
O12 Dy2 O10 143.9(2)
O11 Dy2 O10 78.7(2)
O7 Dy2 O10 74.0(2)
O9 Dy2 O10 73.0(2)
O12 Dy2 O8 76.6(2)
O11 Dy2 O8 147.0(2)
O7 Dy2 O8 72.4(2)
O9 Dy2 O8 78.3(2)
O10 Dy2 O8 121.2(2)
O12 Dy2 N2 75.2(2)
O11 Dy2 N2 106.2(2)
O7 Dy2 N2 76.3(2)
O9 Dy2 N2 150.4(3)
O10 Dy2 N2 135.7(2)
O8 Dy2 N2 78.6(2)
O12 Dy2 N1 113.0(2)
O11 Dy2 N1 72.5(2)
O7 Dy2 N1 74.8(2)
O9 Dy2 N1 146.4(3)
O10 Dy2 N1 78.9(2)
O8 Dy2 N1 133.3(2)
N2 Dy2 N1 62.0(3)

loop_
_geom_bond_atom_site_label_1
_geom_bond_atom_site_label_2
_geom_bond_distance
C1 N2 1.304(12)
C1 C2 1.391(14)
C2 C3 1.363(17)
C3 C4 1.372(18)
C4 C5 1.368(14)
C5 N2 1.329(11)
C5 C6 1.463(14)
C6 N1 1.354(12)
C6 C7 1.392(14)
C7 C8 1.376(18)
C8 C9 1.387(19)
C9 C10 1.364(14)
C10 N1 1.336(12)
C11 N4 1.329(10)
C11 C12 1.374(13)
C12 C13 1.374(14)
C13 C14 1.371(13)
C14 C15 1.394(12)
C15 N4 1.321(10)
C15 C16 1.460(11)
C16 N3 1.346(10)
C16 C17 1.364(12)
C17 C18 1.349(12)
C18 C19 1.371(13)
C19 C20 1.384(12)
C20 N3 1.312(9)
C21 C23 1.30(2)
C22 C23 1.380(19)
C23 C24 1.523(15)
C24 O9 1.269(11)
C24 C25 1.405(15)
C25 C26 1.358(15)
C26 O10 1.256(12)
C26 C27 1.550(17)
C27 C74 1.353(19)
C27 C28 1.48(2)
C29 C31 1.53(2)
C30 C31 1.49(2)
C31 C32 1.535(17)
C32 O12 1.267(11)
C32 C33 1.352(15)
C33 C34 1.393(15)
C34 O11 1.250(11)
C34 C35 1.531(15)
C35 C36 1.448(18)
C35 C37 1.47(2)
C38 C40 1.336(17)
C39 C40 1.416(19)
C40 C41 1.540(15)
C41 O8 1.276(10)
C41 C42 1.374(14)
C42 C43 1.372(14)
C43 O7 1.251(12)
C43 C44 1.513(14)
C44 C46 1.47(2)
C44 C45 1.467(17)
C47 C49 1.420(17)
C48 C49 1.32(2)
C49 C50 1.523(16)
C50 O4 1.242(11)
C50 C51 1.380(14)
C51 C52 1.382(14)
C52 O3 1.250(11)
C52 C53 1.522(15)
C53 C54 1.247(15)
C53 C55 1.339(19)
C56 C57 1.434(19)
C57 C58 1.506(18)
C57 C59 1.526(13)
C59 O6 1.250(10)
C59 C60 1.396(12)
C60 C61 1.361(12)
C61 O5 1.276(10)
C61 C63 1.498(12)
C62 C63 1.464(16)
C63 C64 1.481(16)
C65 C66 1.501(18)
C66 C67 1.464(16)
C66 C68 1.526(13)
C68 O2 1.297(11)
C68 C69 1.353(13)
C69 C70 1.362(13)
C70 O1 1.265(11)
C70 C71 1.534(15)
C71 C72 1.39(2)
C71 C73 1.432(18)
N1 Dy2 2.599(7)
N2 Dy2 2.582(7)
N3 Dy1 2.597(7)
N4 Dy1 2.614(7)
O1 Dy1 2.361(6)
O2 Dy1 2.318(6)
O3 Dy1 2.326(6)
O4 Dy1 2.306(7)
O5 Dy1 2.312(6)
O6 Dy1 2.316(6)
O7 Dy2 2.299(6)
O8 Dy2 2.341(6)
O9 Dy2 2.304(6)
O10 Dy2 2.336(7)
O11 Dy2 2.296(6)
O12 Dy2 2.291(6)
